data_7118962
loop_
_publ_author_name
'Dhananjay Dey'
'Subhrajyoti Bhandary'
'Abhishek Sirohiwal'
'Venkatesha R. Hathwar'
'Deepak Chopra'

_publ_section_title
;
 'Conformational lock' via unusual intramolecular C-F^...^O[double bond,
 length as m-dash]C and C-H^...^Cl-C parallel dipoles observed in in situ
 cryocrystallized liquids
;
_journal_name_full Chem.Commun.
_journal_page_first 7225
_journal_volume 52
_journal_year 2016
_chemical_formula_sum 'C7 H3 Cl F2 O'
_chemical_formula_weight 176.54
_chemical_melting_point 284.5
_space_group_crystal_system monoclinic
_space_group_IT_number 14
_space_group_name_Hall '-P 2yn'
_space_group_name_H-M_alt 'P 1 21/n 1'
_symmetry_space_group_name_Hall '-P 2yn'
_symmetry_space_group_name_H-M 'P 1 21/n 1'
_atom_sites_solution_hydrogens geom
_audit_creation_method SHELXL-2014/7
_audit_update_record
;
2016-04-14 deposited with the CCDC.
2016-04-18 downloaded from the CCDC.
;
_cell_angle_alpha 90
_cell_angle_beta 95.836(2)
_cell_angle_gamma 90
_cell_formula_units_Z 4
_cell_length_a 3.8289(2)
_cell_length_b 14.5220(6)
_cell_length_c 12.2527(5)
_cell_measurement_reflns_used 5852
_cell_measurement_temperature 110(2)
_cell_measurement_theta_max 30.53
_cell_measurement_theta_min 2.18
_cell_volume 677.76(5)
_computing_cell_refinement 'Bruker SAINT'
_computing_data_collection 'Bruker APEX2'
_computing_data_reduction 'Bruker SAINT'
_computing_molecular_graphics 'PLATON (Spek, 2009) and Mercury (Macrae <i>et al.</i>, 2008)'
_computing_publication_material 'WINGX (Farrugia, 2014) and PLATON'
_computing_structure_refinement 'SHELXL-2014/7 (Sheldrick, 2014)'
_computing_structure_solution 'SIR2014 (Burla <i>et al.</i>, 2014)'
_diffrn_ambient_temperature 110(2)
_diffrn_measured_fraction_theta_full 0.761
_diffrn_measured_fraction_theta_max 0.688
_diffrn_measurement_device_type 'Bruker APEX-II CCD'
_diffrn_measurement_method '\w scans'
_diffrn_radiation_type MoK\a
_diffrn_radiation_wavelength 0.71073
_diffrn_reflns_av_R_equivalents 0.0136
_diffrn_reflns_av_unetI/netI 0.0101
_diffrn_reflns_Laue_measured_fraction_full 0.761
_diffrn_reflns_Laue_measured_fraction_max 0.688
_diffrn_reflns_limit_h_max 3
_diffrn_reflns_limit_h_min -2
_diffrn_reflns_limit_k_max 20
_diffrn_reflns_limit_k_min -17
_diffrn_reflns_limit_l_max 14
_diffrn_reflns_limit_l_min -17
_diffrn_reflns_number 8014
_diffrn_reflns_point_group_measured_fraction_full 0.761
_diffrn_reflns_point_group_measured_fraction_max 0.688
_diffrn_reflns_theta_full 25.242
_diffrn_reflns_theta_max 30.530
_diffrn_reflns_theta_min 2.181
_exptl_absorpt_coefficient_mu 0.529
_exptl_absorpt_correction_T_max 0.7461
_exptl_absorpt_correction_T_min 0.6997
_exptl_absorpt_correction_type multi-scan
_exptl_absorpt_process_details SADABS
_exptl_crystal_colour colourless
_exptl_crystal_density_diffrn 1.730
_exptl_crystal_description block
_exptl_crystal_F_000 352
_exptl_crystal_size_max 0.300
_exptl_crystal_size_mid 0.300
_exptl_crystal_size_min 0.300
_refine_diff_density_max 0.368
_refine_diff_density_min -0.236
_refine_diff_density_rms 0.045
_refine_ls_extinction_coef .
_refine_ls_extinction_method none
_refine_ls_goodness_of_fit_ref 1.089
_refine_ls_hydrogen_treatment constr
_refine_ls_matrix_type full
_refine_ls_number_parameters 100
_refine_ls_number_reflns 1435
_refine_ls_number_restraints 0
_refine_ls_restrained_S_all 1.089
_refine_ls_R_factor_all 0.0304
_refine_ls_R_factor_gt 0.0277
_refine_ls_shift/su_max 0.001
_refine_ls_shift/su_mean 0.000
_refine_ls_structure_factor_coef Fsqd
_refine_ls_weighting_details 'w=1/[\s^2^(Fo^2^)+(0.0372P)^2^+0.3106P] where P=(Fo^2^+2Fc^2^)/3'
_refine_ls_weighting_scheme calc
_refine_ls_wR_factor_gt 0.0734
_refine_ls_wR_factor_ref 0.0763
_reflns_Friedel_coverage 0.000
_reflns_Friedel_fraction_full .
_reflns_Friedel_fraction_max .
_reflns_number_gt 1328
_reflns_number_total 1435
_reflns_threshold_expression 'I > 2\s(I)'
_cod_data_source_file c6cc02535h2.cif
_cod_data_source_block 24dfbc
_cod_database_code 7118962
_shelx_shelxl_version_number 2014/7
_shelx_space_group_comment
;
The symmetry employed for this shelxl refinement is uniquely defined
by the following loop, which should always be used as a source of
symmetry information in preference to the above space-group names.
They are only intended as comments.
;
_shelx_estimated_absorpt_t_min 0.857
_shelx_estimated_absorpt_t_max 0.857

loop_
_space_group_symop_operation_xyz
'x, y, z'
'-x+1/2, y+1/2, -z+1/2'
'-x, -y, -z'
'x-1/2, -y-1/2, z-1/2'

loop_
_atom_site_label
_atom_site_type_symbol
_atom_site_fract_x
_atom_site_fract_y
_atom_site_fract_z
_atom_site_U_iso_or_equiv
_atom_site_adp_type
_atom_site_occupancy
_atom_site_site_symmetry_order
_atom_site_calc_flag
_atom_site_refinement_flags_posn
_atom_site_refinement_flags_adp
_atom_site_refinement_flags_occupancy
_atom_site_disorder_assembly
_atom_site_disorder_group
Cl1 Cl 0.70003(13) 0.07566(2) 0.41842(3) 0.03109(16) Uani 1 1 d . . . . .
F1 F 0.5929(3) 0.29319(6) 0.14780(6) 0.0314(3) Uani 1 1 d . . . . .
F2 F 0.1562(3) 0.50459(5) 0.38566(8) 0.0328(3) Uani 1 1 d . . . . .
O1 O 0.8710(4) 0.13780(7) 0.23403(8) 0.0295(3) Uani 1 1 d . . . . .
C1 C 0.5709(4) 0.24943(8) 0.33361(9) 0.0167(4) Uani 1 1 d . . . . .
C2 C 0.5140(4) 0.31424(8) 0.24935(9) 0.0191(4) Uani 1 1 d . . . . .
C3 C 0.3748(5) 0.40017(9) 0.26470(10) 0.0231(4) Uani 1 1 d . . . . .
H3 H 0.3363 0.4430 0.2062 0.028 Uiso 1 1 calc R U . . .
C4 C 0.2936(5) 0.42114(8) 0.36928(11) 0.0213(4) Uani 1 1 d . . . . .
C5 C 0.3447(5) 0.36100(9) 0.45645(10) 0.0215(4) Uani 1 1 d . . . . .
H5 H 0.2880 0.3781 0.5274 0.026 Uiso 1 1 calc R U . . .
C6 C 0.4811(4) 0.27496(8) 0.43749(9) 0.0195(4) Uani 1 1 d . . . . .
H6 H 0.5147 0.2322 0.4963 0.023 Uiso 1 1 calc R U . . .
C7 C 0.7284(5) 0.15960(8) 0.31169(10) 0.0199(4) Uani 1 1 d . . . . .

loop_
_atom_site_aniso_label
_atom_site_aniso_U_11
_atom_site_aniso_U_22
_atom_site_aniso_U_33
_atom_site_aniso_U_23
_atom_site_aniso_U_13
_atom_site_aniso_U_12
Cl1 0.0381(5) 0.02374(16) 0.03163(18) 0.00578(11) 0.00470(17) 0.00422(14)
F1 0.0453(9) 0.0364(4) 0.0138(3) 0.0002(3) 0.0087(3) 0.0048(4)
F2 0.0350(10) 0.0209(4) 0.0438(5) -0.0050(3) 0.0111(4) 0.0038(4)
O1 0.0324(11) 0.0294(5) 0.0278(5) -0.0071(4) 0.0080(5) 0.0030(5)
C1 0.0137(14) 0.0209(5) 0.0156(5) -0.0020(4) 0.0015(5) -0.0020(5)
C2 0.0175(14) 0.0255(6) 0.0145(5) -0.0012(4) 0.0033(5) -0.0028(5)
C3 0.0239(15) 0.0230(5) 0.0226(5) 0.0036(4) 0.0033(6) -0.0013(6)
C4 0.0160(14) 0.0195(5) 0.0288(6) -0.0040(4) 0.0040(6) -0.0015(5)
C5 0.0181(14) 0.0277(6) 0.0194(5) -0.0056(4) 0.0049(5) -0.0025(6)
C6 0.0178(14) 0.0256(5) 0.0153(5) -0.0004(4) 0.0027(5) -0.0013(5)
C7 0.0150(14) 0.0223(5) 0.0218(5) -0.0024(4) -0.0010(5) -0.0023(5)

loop_
_atom_type_symbol
_atom_type_description
_atom_type_scat_dispersion_real
_atom_type_scat_dispersion_imag
_atom_type_scat_source
C C 0.0033 0.0016 'International Tables Vol C Tables 4.2.6.8 and 6.1.1.4'
H H 0.0000 0.0000 'International Tables Vol C Tables 4.2.6.8 and 6.1.1.4'
O O 0.0106 0.0060 'International Tables Vol C Tables 4.2.6.8 and 6.1.1.4'
F F 0.0171 0.0103 'International Tables Vol C Tables 4.2.6.8 and 6.1.1.4'
Cl Cl 0.1484 0.1585 'International Tables Vol C Tables 4.2.6.8 and 6.1.1.4'

loop_
_geom_angle_atom_site_label_1
_geom_angle_atom_site_label_2
_geom_angle_atom_site_label_3
_geom_angle
_geom_angle_site_symmetry_1
_geom_angle_site_symmetry_3
C2 C1 C6 117.28(11) . .
C2 C1 C7 119.85(10) . .
C6 C1 C7 122.85(11) . .
F1 C2 C3 117.30(11) . .
F1 C2 C1 119.83(11) . .
C3 C2 C1 122.87(11) . .
C2 C3 C4 116.92(11) . .
C2 C3 H3 121.5 . .
C4 C3 H3 121.5 . .
F2 C4 C5 118.85(12) . .
F2 C4 C3 117.72(12) . .
C5 C4 C3 123.43(12) . .
C4 C5 C6 117.95(11) . .
C4 C5 H5 121.0 . .
C6 C5 H5 121.0 . .
C5 C6 C1 121.55(11) . .
C5 C6 H6 119.2 . .
C1 C6 H6 119.2 . .
O1 C7 C1 127.75(12) . .
O1 C7 Cl1 117.95(10) . .
C1 C7 Cl1 114.30(9) . .

loop_
_geom_bond_atom_site_label_1
_geom_bond_atom_site_label_2
_geom_bond_distance
_geom_bond_site_symmetry_2
Cl1 C7 1.7990(13) .
F1 C2 1.3451(13) .
F2 C4 1.3442(15) .
O1 C7 1.1874(16) .
C1 C2 1.3976(16) .
C1 C6 1.4019(15) .
C1 C7 1.4731(18) .
C2 C3 1.3774(19) .
C3 C4 1.3829(17) .
C3 H3 0.9500 .
C4 C5 1.3781(18) .
C5 C6 1.3829(18) .
C5 H5 0.9500 .
C6 H6 0.9500 .

loop_
_geom_torsion_atom_site_label_1
_geom_torsion_atom_site_label_2
_geom_torsion_atom_site_label_3
_geom_torsion_atom_site_label_4
_geom_torsion
_geom_torsion_site_symmetry_1
_geom_torsion_site_symmetry_2
_geom_torsion_site_symmetry_3
_geom_torsion_site_symmetry_4
C6 C1 C2 F1 -179.49(14) . . . .
C7 C1 C2 F1 2.1(2) . . . .
C6 C1 C2 C3 -0.2(2) . . . .
C7 C1 C2 C3 -178.62(15) . . . .
F1 C2 C3 C4 179.83(15) . . . .
C1 C2 C3 C4 0.6(3) . . . .
C2 C3 C4 F2 -179.76(15) . . . .
C2 C3 C4 C5 -0.1(3) . . . .
F2 C4 C5 C6 178.99(15) . . . .
C3 C4 C5 C6 -0.7(3) . . . .
C4 C5 C6 C1 1.0(2) . . . .
C2 C1 C6 C5 -0.6(2) . . . .
C7 C1 C6 C5 177.75(15) . . . .
C2 C1 C7 O1 13.3(3) . . . .
C6 C1 C7 O1 -164.96(17) . . . .
C2 C1 C7 Cl1 -167.58(12) . . . .
C6 C1 C7 Cl1 14.1(2) . . . .
